data_7126303
loop_
_publ_author_name
'Qiu, Rong-Guan'
'Chen, Xiao-Xian'
'Huang, Rui-Kang'
'Zhou, Dong-Dong'
'Xu, Wei-Jian'
'Zhang, Wei-Xiong'
'Chen, Xiao-Ming'

_publ_section_title
;
 Nitroprusside as a promising building block to assemble an
 organic-inorganic hybrid for thermo-responsive switching materials.
;
_journal_issue 41
_journal_name_full 'Chemical communications (Cambridge, England)'
_journal_page_first 5488
_journal_page_last 5491
_journal_paper_doi 10.1039/d0cc01877e
_journal_volume 56
_journal_year 2020
_chemical_formula_moiety 'C5 Fe K N6 O, C2 H8 N'
_chemical_formula_sum 'C7 H8 Fe K N7 O'
_chemical_formula_weight 301.15
_space_group_crystal_system orthorhombic
_space_group_IT_number 19
_space_group_name_Hall 'P 2ac 2ab'
_space_group_name_H-M_alt 'P 21 21 21'
_atom_sites_solution_hydrogens geom
_atom_sites_solution_primary dual
_audit_creation_date 2020-02-27
_audit_creation_method
;
Olex2 1.2
(compiled 2018.05.29 svn.r3508 for OlexSys, GUI svn.r5506)
;
_audit_update_record
;
2020-02-27 deposited with the CCDC.	2020-03-27 downloaded from the CCDC.
;
_cell_angle_alpha 90
_cell_angle_beta 90
_cell_angle_gamma 90
_cell_formula_units_Z 4
_cell_length_a 10.04020(10)
_cell_length_b 8.51970(10)
_cell_length_c 14.9130(2)
_cell_measurement_reflns_used 5332
_cell_measurement_temperature 220.01(10)
_cell_measurement_theta_max 73.9980
_cell_measurement_theta_min 5.1810
_cell_volume 1275.65(3)
_computing_cell_refinement 'CrysAlisPro 1.171.38.41 (Rigaku OD, 2015)'
_computing_data_collection 'CrysAlisPro 1.171.38.41 (Rigaku OD, 2015)'
_computing_data_reduction 'CrysAlisPro 1.171.38.41 (Rigaku OD, 2015)'
_computing_molecular_graphics 'Olex2 (Dolomanov et al., 2009)'
_computing_publication_material 'Olex2 (Dolomanov et al., 2009)'
_computing_structure_refinement 'ShelXL (Sheldrick, 2015)'
_computing_structure_solution 'ShelXT (Sheldrick, 2015)'
_diffrn_ambient_environment N~2~
_diffrn_ambient_temperature 220.01(10)
_diffrn_detector 'CCD plate'
_diffrn_detector_area_resol_mean 5.2913
_diffrn_detector_type AtlasS2
_diffrn_measured_fraction_theta_full 1.000
_diffrn_measured_fraction_theta_max 0.987
_diffrn_measurement_details
;
List of Runs (angles in degrees, time in seconds):

  # Type    Start    End  Width  t~exp~   \w     \q     \k     \f   Frames
#--------------------------------------------------------------------------
  1  \w   -115.00 -17.00   1.00    1.00    --  -41.14 -38.00 150.00   98
  2  \w      1.00  82.00   1.00    1.00    --   41.14 -99.00  30.00   81
  3  \w     23.00  97.00   1.00    1.00    --   41.14-125.00-180.00   74
  4  \w     25.00 110.00   1.00    4.00    --  107.79 -94.00  90.00   85
  5  \w     94.00 178.00   1.00    4.00    --  107.79 125.00 -30.00   84
  6  \w     82.00 178.00   1.00    4.00    --  107.79  45.00-150.00   96
  7  \w     82.00 178.00   1.00    4.00    --  107.79  45.00 150.00   96
  8  \w    100.00 178.00   1.00    4.00    --  107.79  82.00 -66.00   78
  9  \w     94.00 178.00   1.00    4.00    --  107.79 125.00 120.00   84
 10  \w   -114.00 -32.00   1.00    1.00    --  -41.14 -57.00  60.00   82
 11  \w   -114.00 -13.00   1.00    1.00    --  -41.14 -57.00 -60.00  101
;
_diffrn_measurement_device 'four-circle diffractometer'
_diffrn_measurement_device_type 'SuperNova, Dual, Cu at zero, AtlasS2'
_diffrn_measurement_method '\w scans'
_diffrn_orient_matrix_type 'CrysAlisPro convention (1999,Acta A55,543-557)'
_diffrn_orient_matrix_UB_11 0.0779807000
_diffrn_orient_matrix_UB_12 0.1126052000
_diffrn_orient_matrix_UB_13 -0.0542293000
_diffrn_orient_matrix_UB_21 0.0521524000
_diffrn_orient_matrix_UB_22 -0.1018063000
_diffrn_orient_matrix_UB_23 -0.0713261000
_diffrn_orient_matrix_UB_31 -0.1545611000
_diffrn_orient_matrix_UB_32 0.0224714000
_diffrn_orient_matrix_UB_33 -0.0514089000
_diffrn_radiation_monochromator mirror
_diffrn_radiation_probe x-ray
_diffrn_radiation_type CuK\a
_diffrn_radiation_wavelength 1.54178
_diffrn_reflns_av_R_equivalents 0.0525
_diffrn_reflns_av_unetI/netI 0.0453
_diffrn_reflns_Laue_measured_fraction_full 1.000
_diffrn_reflns_Laue_measured_fraction_max 0.987
_diffrn_reflns_limit_h_max 12
_diffrn_reflns_limit_h_min -12
_diffrn_reflns_limit_k_max 9
_diffrn_reflns_limit_k_min -10
_diffrn_reflns_limit_l_max 18
_diffrn_reflns_limit_l_min -16
_diffrn_reflns_number 7066
_diffrn_reflns_point_group_measured_fraction_full 1.000
_diffrn_reflns_point_group_measured_fraction_max 0.988
_diffrn_reflns_theta_full 67.679
_diffrn_reflns_theta_max 73.846
_diffrn_reflns_theta_min 5.311
_diffrn_source 'micro-focus sealed X-ray tube'
_diffrn_source_type 'SuperNova (Cu) X-ray Source'
_exptl_absorpt_coefficient_mu 12.401
_exptl_absorpt_correction_T_max 0.229
_exptl_absorpt_correction_T_min 0.126
_exptl_absorpt_correction_type gaussian
_exptl_absorpt_process_details
;
CrysAlisPro 1.171.38.41 (Rigaku Oxford Diffraction, 2015)
Numerical absorption correction based on gaussian integration over
			a multifaceted crystal model
Empirical absorption correction using spherical harmonics,
 implemented in SCALE3 ABSPACK scaling algorithm.
;
_exptl_crystal_colour red
_exptl_crystal_colour_primary red
_exptl_crystal_density_diffrn 1.568
_exptl_crystal_description block
_exptl_crystal_F_000 608
_exptl_crystal_size_max 0.237
_exptl_crystal_size_mid 0.232
_exptl_crystal_size_min 0.232
_refine_diff_density_max 0.690
_refine_diff_density_min -0.532
_refine_diff_density_rms 0.089
_refine_ls_abs_structure_details
;
 Refined as an inversion twin.
;
_refine_ls_abs_structure_Flack 0.228(8)
_refine_ls_extinction_coef 0.0039(5)
_refine_ls_extinction_expression Fc^*^=kFc[1+0.001xFc^2^\l^3^/sin(2\q)]^-1/4^
_refine_ls_extinction_method 'SHELXL-2014/7 (Sheldrick 2014'
_refine_ls_goodness_of_fit_ref 1.028
_refine_ls_hydrogen_treatment constr
_refine_ls_matrix_type full
_refine_ls_number_parameters 158
_refine_ls_number_reflns 2530
_refine_ls_number_restraints 0
_refine_ls_restrained_S_all 1.028
_refine_ls_R_factor_all 0.0390
_refine_ls_R_factor_gt 0.0386
_refine_ls_shift/su_max 0.001
_refine_ls_shift/su_mean 0.000
_refine_ls_structure_factor_coef Fsqd
_refine_ls_weighting_details 'w=1/[\s^2^(Fo^2^)+(0.0708P)^2^] where P=(Fo^2^+2Fc^2^)/3'
_refine_ls_weighting_scheme calc
_refine_ls_wR_factor_gt 0.1015
_refine_ls_wR_factor_ref 0.1019
_reflns_Friedel_coverage 0.721
_reflns_Friedel_fraction_full 1.000
_reflns_Friedel_fraction_max 0.991
_reflns_number_gt 2488
_reflns_number_total 2530
_reflns_threshold_expression 'I > 2\s(I)'
_cod_data_source_file d0cc01877e2.cif
_cod_data_source_block 1_220k
_cod_depositor_comments 'Adding full bibliography for 7126293--7126304.cif.'
_cod_database_code 7126303
_shelx_shelxl_version_number 2014/7
_chemical_oxdiff_formula C7H8FeKN7O
_shelx_space_group_comment
;
The symmetry employed for this shelxl refinement is uniquely defined
by the following loop, which should always be used as a source of
symmetry information in preference to the above space-group names.
They are only intended as comments.
;
_reflns_odcompleteness_completeness 99.93
_reflns_odcompleteness_iscentric 1
_reflns_odcompleteness_theta 66.97
_olex2_refinement_description
;
1. Twinned data refinement
 Scales: 0.772(8)
 0.228(8)
2. Fixed Uiso
 At 1.2 times of:
  All N(H,H) groups
 At 1.5 times of:
  All C(H,H,H) groups
3.a Secondary CH2 refined with riding coordinates:
 N1(H1A,H1B)
3.b Idealised Me refined as rotating group:
 C2(H2A,H2B,H2C), C1(H1C,H1D,H1E)
;
_olex2_submission_special_instructions 'No special instructions were received'
_oxdiff_exptl_absorpt_empirical_details
;
Empirical correction (ABSPACK) includes:
- Absorption correction using spherical harmonics
- Frame scaling
;
_oxdiff_exptl_absorpt_empirical_full_max 1.968
_oxdiff_exptl_absorpt_empirical_full_min 0.638

loop_
_space_group_symop_operation_xyz
'x, y, z'
'-x+1/2, -y, z+1/2'
'-x, y+1/2, -z+1/2'
'x+1/2, -y+1/2, -z'

loop_
_atom_site_label
_atom_site_type_symbol
_atom_site_fract_x
_atom_site_fract_y
_atom_site_fract_z
_atom_site_U_iso_or_equiv
_atom_site_adp_type
_atom_site_occupancy
_atom_site_site_symmetry_order
_atom_site_calc_flag
_atom_site_refinement_flags_posn
_atom_site_refinement_flags_adp
_atom_site_refinement_flags_occupancy
_atom_site_disorder_assembly
_atom_site_disorder_group
Fe1 Fe 0.64187(5) 0.73791(7) 0.70184(3) 0.0151(2) Uani 1 1 d . . . . .
K1 K 0.81449(9) 0.22995(11) 0.93385(5) 0.0260(2) Uani 1 1 d . . . . .
O1 O 0.3984(3) 0.7449(4) 0.7925(2) 0.0363(8) Uani 1 1 d . . . . .
N7 N 0.4974(3) 0.7446(4) 0.7550(2) 0.0201(6) Uani 1 1 d . . . . .
N2 N 0.5476(5) 0.5075(5) 0.5549(3) 0.0323(9) Uani 1 1 d . . . . .
N6 N 0.7490(5) 0.4690(5) 0.8197(3) 0.0350(10) Uani 1 1 d . . . . .
N3 N 0.5947(5) 1.0047(5) 0.5654(3) 0.0310(9) Uani 1 1 d . . . . .
N1 N 0.4680(4) 0.2475(5) 0.4384(2) 0.0300(8) Uani 1 1 d . . . . .
H1A H 0.5255 0.1679 0.4386 0.036 Uiso 1 1 calc R . . . .
H1B H 0.5027 0.3248 0.4710 0.036 Uiso 1 1 calc R . . . .
C3 C 0.5807(4) 0.5913(5) 0.6107(3) 0.0211(9) Uani 1 1 d . . . . .
C5 C 0.8115(4) 0.7230(5) 0.6406(3) 0.0265(9) Uani 1 1 d . . . . .
C4 C 0.6083(5) 0.9084(5) 0.6185(3) 0.0226(9) Uani 1 1 d . . . . .
C7 C 0.7083(4) 0.5676(5) 0.7752(3) 0.0225(9) Uani 1 1 d . . . . .
N5 N 0.7870(5) 0.9627(6) 0.8314(3) 0.0470(14) Uani 1 1 d . . . . .
C6 C 0.7323(5) 0.8816(5) 0.7829(3) 0.0269(10) Uani 1 1 d . . . . .
N4 N 0.9111(5) 0.7148(7) 0.6033(3) 0.0450(12) Uani 1 1 d . . . . .
C2 C 0.4491(6) 0.3022(10) 0.3457(4) 0.060(2) Uani 1 1 d . . . . .
H2A H 0.4217 0.2158 0.3087 0.090 Uiso 1 1 calc GR . . . .
H2B H 0.5313 0.3443 0.3234 0.090 Uiso 1 1 calc GR . . . .
H2C H 0.3818 0.3823 0.3445 0.090 Uiso 1 1 calc GR . . . .
C1 C 0.3422(7) 0.1963(8) 0.4793(4) 0.0515(15) Uani 1 1 d . . . . .
H1C H 0.3089 0.1062 0.4478 0.077 Uiso 1 1 calc GR . . . .
H1D H 0.2782 0.2798 0.4759 0.077 Uiso 1 1 calc GR . . . .
H1E H 0.3574 0.1694 0.5410 0.077 Uiso 1 1 calc GR . . . .

loop_
_atom_site_aniso_label
_atom_site_aniso_U_11
_atom_site_aniso_U_22
_atom_site_aniso_U_33
_atom_site_aniso_U_23
_atom_site_aniso_U_13
_atom_site_aniso_U_12
Fe1 0.0236(3) 0.0123(3) 0.0095(3) -0.0003(2) 0.00010(19) -0.0009(2)
K1 0.0415(5) 0.0208(5) 0.0156(4) 0.0003(3) -0.0061(3) 0.0045(4)
O1 0.0359(16) 0.0330(19) 0.0399(18) 0.0114(17) 0.0174(14) 0.0064(15)
N7 0.0305(15) 0.0125(15) 0.0172(14) 0.0042(14) -0.0008(12) 0.0006(15)
N2 0.048(2) 0.025(2) 0.023(2) -0.0060(17) -0.0086(18) -0.0093(19)
N6 0.043(2) 0.028(2) 0.034(2) 0.0090(18) -0.0069(18) 0.006(2)
N3 0.054(2) 0.0191(19) 0.0195(18) 0.0031(15) 0.0012(19) 0.0057(19)
N1 0.0308(15) 0.023(2) 0.036(2) -0.0069(18) -0.0122(15) 0.0024(18)
C3 0.028(2) 0.019(2) 0.0159(19) 0.0044(16) -0.0018(16) -0.0029(17)
C5 0.034(2) 0.027(2) 0.0178(17) 0.0003(17) -0.0022(16) -0.004(2)
C4 0.038(2) 0.015(2) 0.0145(19) -0.0045(15) 0.0030(18) 0.0011(17)
C7 0.0273(19) 0.022(2) 0.0182(19) -0.0018(16) -0.0005(16) -0.0006(18)
N5 0.067(3) 0.045(3) 0.029(2) -0.017(2) 0.003(2) -0.026(3)
C6 0.041(2) 0.021(2) 0.019(2) -0.0047(16) 0.0020(19) -0.0051(19)
N4 0.037(2) 0.062(3) 0.036(2) 0.000(2) 0.0132(18) -0.001(2)
C2 0.048(3) 0.102(6) 0.029(3) 0.006(3) 0.006(2) -0.014(4)
C1 0.056(3) 0.050(3) 0.048(3) 0.015(3) 0.005(3) -0.003(3)

loop_
_atom_type_symbol
_atom_type_description
_atom_type_scat_dispersion_real
_atom_type_scat_dispersion_imag
_atom_type_scat_source
C C 0.0181 0.0091 'International Tables Vol C Tables 4.2.6.8 and 6.1.1.4'
H H 0.0000 0.0000 'International Tables Vol C Tables 4.2.6.8 and 6.1.1.4'
Fe Fe -1.1336 3.1974 'International Tables Vol C Tables 4.2.6.8 and 6.1.1.4'
K K 0.3868 1.0657 'International Tables Vol C Tables 4.2.6.8 and 6.1.1.4'
N N 0.0311 0.0180 'International Tables Vol C Tables 4.2.6.8 and 6.1.1.4'
O O 0.0492 0.0322 'International Tables Vol C Tables 4.2.6.8 and 6.1.1.4'

loop_
_exptl_crystal_face_index_h
_exptl_crystal_face_index_k
_exptl_crystal_face_index_l
_exptl_crystal_face_perp_dist
0 0 15 0.1161
7 -5 5 0.1161
4 -3 -12 0.1161
-4 3 -12 0.1161
-7 5 5 0.1161
0 0 -15 0.1161
-7 5 -5 0.1161
-4 3 12 0.1161
4 -3 12 0.1161
7 -5 -5 0.1161
9 0 0 0.1161
4 3 -12 0.1161
-3 8 -7 0.1161
-3 8 7 0.1161
4 3 12 0.1161
-9 0 0 0.1161
-4 -3 12 0.1161
3 -8 7 0.1161
3 -8 -7 0.1161
-4 -3 -12 0.1161
0 10 0 0.1161
3 8 7 0.1161
7 5 5 0.1161
7 5 -5 0.1161
3 8 -7 0.1161
0 -10 0 0.1161
-3 -8 -7 0.1161
-7 -5 -5 0.1161
-7 -5 5 0.1161
-3 -8 7 0.1161

loop_
_geom_angle_atom_site_label_1
_geom_angle_atom_site_label_2
_geom_angle_atom_site_label_3
_geom_angle
_geom_angle_site_symmetry_1
_geom_angle_site_symmetry_3
_geom_angle_publ_flag
N7 Fe1 C3 94.60(18) . . ?
N7 Fe1 C5 178.16(19) . . ?
N7 Fe1 C4 97.41(18) . . ?
N7 Fe1 C7 93.26(18) . . ?
N7 Fe1 C6 95.16(19) . . ?
C5 Fe1 C3 84.62(18) . . ?
C5 Fe1 C4 84.25(19) . . ?
C5 Fe1 C6 85.62(19) . . ?
C4 Fe1 C3 88.74(17) . . ?
C4 Fe1 C6 90.47(19) . . ?
C7 Fe1 C3 91.28(18) . . ?
C7 Fe1 C5 85.10(18) . . ?
C7 Fe1 C4 169.3(2) . . ?
C7 Fe1 C6 87.70(19) . . ?
C6 Fe1 C3 170.23(19) . . ?
N2 K1 C3 20.58(11) 2_665 2_665 ?
N2 K1 C5 63.90(11) 2_665 2_665 ?
N2 K1 N4 76.90(11) 2_665 2_665 ?
N6 K1 N2 86.24(13) . 2_665 ?
N6 K1 N3 173.98(14) . 2_665 ?
N6 K1 C3 103.65(13) . 2_665 ?
N6 K1 C5 113.10(13) . 2_665 ?
N6 K1 C4 153.90(13) . 2_665 ?
N6 K1 N5 104.24(15) . 1_545 ?
N6 K1 N4 101.40(14) . 2_665 ?
N6 K1 N4 98.47(16) . 3_746 ?
N3 K1 N2 87.98(11) 2_665 2_665 ?
N3 K1 C3 71.01(11) 2_665 2_665 ?
N3 K1 C5 65.53(11) 2_665 2_665 ?
N3 K1 C4 21.74(11) 2_665 2_665 ?
N3 K1 N4 78.87(12) 2_665 2_665 ?
C3 K1 C5 46.74(11) 2_665 2_665 ?
C3 K1 N4 63.08(11) 2_665 2_665 ?
C5 K1 N4 19.45(11) 2_665 2_665 ?
C4 K1 N2 69.81(11) 2_665 2_665 ?
C4 K1 C3 50.93(12) 2_665 2_665 ?
C4 K1 C5 47.34(12) 2_665 2_665 ?
C4 K1 N4 64.01(12) 2_665 2_665 ?
N5 K1 N2 159.46(15) 1_545 2_665 ?
N5 K1 N3 80.77(14) 1_545 2_665 ?
N5 K1 C3 151.29(15) 1_545 2_665 ?
N5 K1 C5 124.76(13) 1_545 2_665 ?
N5 K1 C4 101.76(14) 1_545 2_665 ?
N5 K1 N4 87.20(17) 1_545 3_746 ?
N5 K1 N4 117.14(15) 1_545 2_665 ?
N4 K1 N2 73.65(14) 3_746 2_665 ?
N4 K1 N3 78.27(14) 3_746 2_665 ?
N4 K1 C3 82.13(13) 3_746 2_665 ?
N4 K1 C5 123.72(13) 3_746 2_665 ?
N4 K1 C4 84.95(14) 3_746 2_665 ?
N4 K1 N4 143.04(10) 3_746 2_665 ?
O1 N7 Fe1 178.0(4) . . ?
C3 N2 K1 81.3(3) . 2_664 ?
C7 N6 K1 172.9(4) . . ?
C4 N3 K1 86.4(3) . 2_664 ?
H1A N1 H1B 107.9 . . ?
C2 N1 H1A 109.2 . . ?
C2 N1 H1B 109.2 . . ?
C1 N1 H1A 109.2 . . ?
C1 N1 H1B 109.2 . . ?
C1 N1 C2 112.0(4) . . ?
Fe1 C3 K1 99.52(15) . 2_664 ?
N2 C3 Fe1 177.6(4) . . ?
N2 C3 K1 78.2(3) . 2_664 ?
Fe1 C5 K1 95.39(15) . 2_664 ?
N4 C5 Fe1 179.0(4) . . ?
N4 C5 K1 83.7(3) . 2_664 ?
Fe1 C4 K1 103.98(16) . 2_664 ?
N3 C4 Fe1 175.4(4) . . ?
N3 C4 K1 71.9(3) . 2_664 ?
N6 C7 Fe1 178.6(4) . . ?
C6 N5 K1 154.2(5) . 1_565 ?
N5 C6 Fe1 178.3(5) . . ?
K1 N4 K1 119.75(14) 3_756 2_664 ?
C5 N4 K1 161.2(4) . 3_756 ?
C5 N4 K1 76.9(3) . 2_664 ?
N1 C2 H2A 109.5 . . ?
N1 C2 H2B 109.5 . . ?
N1 C2 H2C 109.5 . . ?
H2A C2 H2B 109.5 . . ?
H2A C2 H2C 109.5 . . ?
H2B C2 H2C 109.5 . . ?
N1 C1 H1C 109.5 . . ?
N1 C1 H1D 109.5 . . ?
N1 C1 H1E 109.5 . . ?
H1C C1 H1D 109.5 . . ?
H1C C1 H1E 109.5 . . ?
H1D C1 H1E 109.5 . . ?

loop_
_geom_bond_atom_site_label_1
_geom_bond_atom_site_label_2
_geom_bond_distance
_geom_bond_site_symmetry_2
_geom_bond_publ_flag
Fe1 N7 1.653(3) . ?
Fe1 C3 1.945(4) . ?
Fe1 C5 1.936(5) . ?
Fe1 C4 1.942(4) . ?
Fe1 C7 1.936(5) . ?
Fe1 C6 1.945(4) . ?
K1 N2 3.190(4) 2_665 ?
K1 N6 2.735(4) . ?
K1 N3 2.946(4) 2_665 ?
K1 C3 3.222(4) 2_665 ?
K1 C5 3.357(4) 2_665 ?
K1 C4 3.093(4) 2_665 ?
K1 N5 2.756(5) 1_545 ?
K1 N4 2.813(5) 3_746 ?
K1 N4 3.426(5) 2_665 ?
O1 N7 1.141(5) . ?
N2 K1 3.190(4) 2_664 ?
N2 C3 1.146(6) . ?
N6 C7 1.146(6) . ?
N3 K1 2.946(4) 2_664 ?
N3 C4 1.148(6) . ?
N1 H1A 0.8900 . ?
N1 H1B 0.8900 . ?
N1 C2 1.471(7) . ?
N1 C1 1.469(7) . ?
C3 K1 3.222(4) 2_664 ?
C5 K1 3.357(4) 2_664 ?
C5 N4 1.148(7) . ?
C4 K1 3.093(4) 2_664 ?
N5 K1 2.756(5) 1_565 ?
N5 C6 1.142(6) . ?
N4 K1 2.813(5) 3_756 ?
N4 K1 3.426(5) 2_664 ?
C2 H2A 0.9600 . ?
C2 H2B 0.9600 . ?
C2 H2C 0.9600 . ?
C1 H1C 0.9600 . ?
C1 H1D 0.9600 . ?
C1 H1E 0.9600 . ?

loop_
_twin_individual_id
_twin_individual_mass_fraction_refined
1 0.772(8)
2 0.228(8)

loop_
_exptl_oxdiff_crystal_face_indexfrac_h
_exptl_oxdiff_crystal_face_indexfrac_k
_exptl_oxdiff_crystal_face_indexfrac_l
_exptl_oxdiff_crystal_face_x
_exptl_oxdiff_crystal_face_y
_exptl_oxdiff_crystal_face_z
0.0016 -0.0077 14.9964 -0.8140 -1.0688 -0.7714
6.9923 -5.0020 4.9934 -0.2888 0.5177 -1.4498
3.9940 -2.9935 -12.0004 0.6251 1.3690 -0.0677
-3.9966 3.0058 -11.9939 0.6772 0.3410 1.3019
-6.9912 4.9968 5.0043 -0.2539 -1.2303 0.9356
-0.0016 0.0077 -14.9964 0.8140 1.0688 0.7714
-6.9923 5.0020 -4.9934 0.2888 -0.5177 1.4498
-3.9940 2.9935 12.0004 -0.6251 -1.3690 0.0677
3.9966 -3.0058 11.9939 -0.6772 -0.3410 -1.3019
6.9912 -4.9968 -5.0043 0.2539 1.2303 -0.9356
8.9892 0.0000 -0.0017 0.7011 0.4689 -1.3893
3.9938 3.0058 -11.9954 1.3004 0.7579 0.0669
-2.9974 8.0027 -6.9911 1.0465 -0.4724 1.0025
-2.9960 7.9955 7.0055 0.2868 -1.4699 0.2826
3.9963 2.9935 11.9989 -0.0020 -0.9522 -1.1673
-8.9892 -0.0000 0.0017 -0.7011 -0.4689 1.3893
-3.9938 -3.0058 11.9954 -1.3004 -0.7579 -0.0669
2.9974 -8.0027 6.9911 -1.0465 0.4724 -1.0025
2.9960 -7.9955 -7.0055 -0.2868 1.4699 -0.2826
-3.9963 -2.9935 -11.9989 0.0020 0.9522 1.1673
-0.0004 9.9989 0.0083 1.1254 -1.0186 0.2243
2.9968 7.9955 7.0044 0.7542 -1.1573 -0.6436
6.9919 4.9969 5.0017 0.8367 -0.5008 -1.2255
6.9909 5.0020 -4.9960 1.3793 0.2117 -0.7113
2.9954 8.0027 -6.9922 1.5139 -0.1598 0.0763
0.0004 -9.9989 -0.0083 -1.1254 1.0186 -0.2243
-2.9968 -7.9955 -7.0044 -0.7542 1.1573 0.6436
-6.9919 -4.9969 -5.0017 -0.8367 0.5008 1.2255
-6.9909 -5.0020 4.9960 -1.3793 -0.2117 0.7113
-2.9954 -8.0027 6.9922 -1.5139 0.1598 -0.0763
